data_7012965
loop_
_publ_author_name
'Christelle Gateau'
'Marinella Mazzanti'
'Jacques P\'ecaut'
'Frank A. Dunand'
'Lothar Helm'

_publ_section_title
;
 Solid-state and solution properties of the lanthanide complexes of a
 new nonadentate tripodal ligand derived from 1,4,7-triazacyclononane
;
_journal_issue 12
_journal_name_full 'Dalton Trans.'
_journal_page_first 2428
_journal_page_last 2433
_journal_paper_doi 10.1039/b303079b
_journal_year 2003
_chemical_formula_sum 'C27 H33 Lu N6 O9'
_chemical_formula_weight 760.56
_chemical_name_systematic
; 
? 
;
_space_group_IT_number 7
_symmetry_cell_setting monoclinic
_symmetry_space_group_name_Hall 'P -2yac'
_symmetry_space_group_name_H-M 'P 1 n 1'
_atom_sites_solution_hydrogens geom
_atom_sites_solution_primary direct
_atom_sites_solution_secondary difmap
_audit_creation_method SHELXL-97
_cell_angle_alpha 90.00
_cell_angle_beta 99.6940(10)
_cell_angle_gamma 90.00
_cell_formula_units_Z 2
_cell_length_a 8.0084(6)
_cell_length_b 11.8544(9)
_cell_length_c 14.8334(12)
_cell_measurement_temperature 298(2)
_cell_volume 1388.10(19)
_computing_cell_refinement 'Bruker SMART'
_computing_data_collection 'Bruker SMART'
_computing_data_reduction 'Bruker SHELXTL'
_computing_molecular_graphics 'Bruker SHELXTL'
_computing_publication_material 'Bruker SHELXTL'
_computing_structure_refinement 'SHELXL-97 (Sheldrick, 1997)'
_computing_structure_solution 'SHELXS-97 (Sheldrick, 1990)'
_diffrn_ambient_temperature 298(2)
_diffrn_measured_fraction_theta_full 0.883
_diffrn_measured_fraction_theta_max 0.883
_diffrn_measurement_device_type 'CCD area detector'
_diffrn_measurement_method 'phi and omega scans'
_diffrn_radiation_monochromator graphite
_diffrn_radiation_source 'fine-focus sealed tube'
_diffrn_radiation_type MoK\a
_diffrn_radiation_wavelength 0.71073
_diffrn_reflns_av_R_equivalents 0.0306
_diffrn_reflns_av_sigmaI/netI 0.0564
_diffrn_reflns_limit_h_max 10
_diffrn_reflns_limit_h_min -10
_diffrn_reflns_limit_k_max 8
_diffrn_reflns_limit_k_min -15
_diffrn_reflns_limit_l_max 19
_diffrn_reflns_limit_l_min -18
_diffrn_reflns_number 7054
_diffrn_reflns_theta_full 28.85
_diffrn_reflns_theta_max 28.85
_diffrn_reflns_theta_min 1.72
_exptl_absorpt_coefficient_mu 3.622
_exptl_absorpt_correction_type none
_exptl_crystal_density_diffrn 1.820
_exptl_crystal_density_method 'not measured'
_exptl_crystal_F_000 760
_exptl_crystal_size_max 0.05
_exptl_crystal_size_mid 0.08
_exptl_crystal_size_min 0.3
_refine_diff_density_max 0.979
_refine_diff_density_min -0.773
_refine_diff_density_rms 0.125
_refine_ls_abs_structure_details 'Flack H D (1983), Acta Cryst. A39, 876-881'
_refine_ls_abs_structure_Flack 0.025(12)
_refine_ls_extinction_method none
_refine_ls_goodness_of_fit_ref 1.008
_refine_ls_hydrogen_treatment mixed
_refine_ls_matrix_type full
_refine_ls_number_parameters 388
_refine_ls_number_reflns 5165
_refine_ls_number_restraints 2
_refine_ls_restrained_S_all 1.007
_refine_ls_R_factor_all 0.0437
_refine_ls_R_factor_gt 0.0316
_refine_ls_shift/su_max 0.001
_refine_ls_shift/su_mean 0.000
_refine_ls_structure_factor_coef Fsqd
_refine_ls_weighting_details 'calc w=1/[\s^2^(Fo^2^)+(0.0435P)^2^+0.0000P] where P=(Fo^2^+2Fc^2^)/3'
_refine_ls_weighting_scheme calc
_refine_ls_wR_factor_gt 0.0644
_refine_ls_wR_factor_ref 0.0775
_reflns_number_gt 4406
_reflns_number_total 5165
_reflns_threshold_expression >2sigma(I)
_cod_data_source_file b303079b.txt
_cod_data_source_block complex_Lu(tpatcn)_(4)
_cod_depositor_comments
;
The following automatic conversions were performed:
'_symmetry_cell_setting' value 'Monoclinic' changed to 'monoclinic'
according to '/home/saulius/struct/CIF-dictionaries/cif_core.dic'
dictionary named 'cif_core.dic' version 2.4.1 from 2010-06-29.

Automatic conversion script
Id: cif_fix_enum 1527 2010-12-29 10:47:43Z saulius 
;
_cod_original_sg_symbol_H-M Pn
_cod_database_code 7012965

loop_
_symmetry_equiv_pos_as_xyz
'x, y, z'
'x+1/2, -y, z+1/2'

loop_
_atom_site_label
_atom_site_type_symbol
_atom_site_fract_x
_atom_site_fract_y
_atom_site_fract_z
_atom_site_U_iso_or_equiv
_atom_site_adp_type
_atom_site_occupancy
_atom_site_symmetry_multiplicity
_atom_site_calc_flag
_atom_site_refinement_flags
_atom_site_disorder_assembly
_atom_site_disorder_group
Lu Lu 0.68294(4) 0.72385(2) 0.17968(3) 0.02099(8) Uani 1 1 d . . .
O11 O 0.4463(7) 0.6422(6) 0.0919(4) 0.0341(14) Uani 1 1 d . . .
O12 O 0.3224(8) 0.5685(6) -0.0406(5) 0.059(2) Uani 1 1 d . . .
O21 O 0.5350(7) 0.6929(5) 0.2970(4) 0.0364(14) Uani 1 1 d . . .
O22 O 0.4256(7) 0.5848(5) 0.3937(4) 0.0447(16) Uani 1 1 d . . .
O31 O 0.5191(7) 0.8852(4) 0.1586(4) 0.0318(13) Uani 1 1 d . . .
O32 O 0.4129(7) 1.0434(5) 0.2048(4) 0.0441(15) Uani 1 1 d . . .
N1 N 0.9299(7) 0.8238(6) 0.1168(4) 0.0271(14) Uani 1 1 d . . .
N2 N 0.8894(8) 0.5805(6) 0.1196(4) 0.0278(15) Uani 1 1 d . . .
N3 N 0.9712(9) 0.7070(6) 0.2900(5) 0.0298(16) Uani 1 1 d . . .
N11 N 0.6312(8) 0.7795(6) 0.0155(4) 0.0286(14) Uani 1 1 d . . .
N21 N 0.6476(8) 0.5202(6) 0.2147(4) 0.0309(15) Uani 1 1 d . . .
N31 N 0.7442(8) 0.8668(5) 0.3046(4) 0.0263(14) Uani 1 1 d . . .
C1 C 1.0299(11) 0.7493(6) 0.0651(6) 0.035(2) Uani 1 1 d . . .
H1A H 1.1413 0.7383 0.1014 0.042 Uiso 1 1 calc R . .
H1B H 1.0450 0.7875 0.0093 0.042 Uiso 1 1 calc R . .
C2 C 0.9526(12) 0.6352(8) 0.0404(6) 0.034(2) Uani 1 1 d . . .
H2A H 0.8591 0.6435 -0.0100 0.041 Uiso 1 1 calc R . .
H2B H 1.0366 0.5867 0.0202 0.041 Uiso 1 1 calc R . .
C3 C 1.0363(10) 0.5462(8) 0.1915(6) 0.038(2) Uani 1 1 d . . .
H3A H 1.1398 0.5764 0.1752 0.046 Uiso 1 1 calc R . .
H3B H 1.0454 0.4646 0.1918 0.046 Uiso 1 1 calc R . .
C4 C 1.0219(10) 0.5860(7) 0.2877(6) 0.0311(18) Uani 1 1 d . . .
H4A H 0.9389 0.5399 0.3112 0.037 Uiso 1 1 calc R . .
H4B H 1.1301 0.5755 0.3274 0.037 Uiso 1 1 calc R . .
C5 C 1.1077(10) 0.7843(7) 0.2667(6) 0.037(2) Uani 1 1 d . . .
H5A H 1.1929 0.7390 0.2444 0.044 Uiso 1 1 calc R . .
H5B H 1.1618 0.8216 0.3222 0.044 Uiso 1 1 calc R . .
C6 C 1.0442(10) 0.8738(7) 0.1955(5) 0.0328(19) Uani 1 1 d . . .
H6A H 0.9841 0.9319 0.2232 0.039 Uiso 1 1 calc R . .
H6B H 1.1400 0.9087 0.1743 0.039 Uiso 1 1 calc R . .
C11 C 0.8512(11) 0.9121(7) 0.0541(6) 0.034(2) Uani 1 1 d . . .
H11A H 0.9367 0.9493 0.0255 0.040 Uiso 1 1 calc R . .
H11B H 0.7983 0.9682 0.0877 0.040 Uiso 1 1 calc R . .
C12 C 0.7207(10) 0.8586(7) -0.0175(5) 0.0305(18) Uani 1 1 d . . .
C13 C 0.6947(11) 0.8862(8) -0.1099(6) 0.042(2) Uani 1 1 d . . .
H13A H 0.7565 0.9440 -0.1310 0.051 Uiso 1 1 calc R . .
C14 C 0.5792(13) 0.8283(10) -0.1685(6) 0.054(3) Uani 1 1 d . . .
H14A H 0.5633 0.8436 -0.2309 0.065 Uiso 1 1 calc R . .
C15 C 0.4837(13) 0.7452(8) -0.1347(6) 0.048(3) Uani 1 1 d . . .
H15A H 0.4030 0.7045 -0.1741 0.057 Uiso 1 1 calc R . .
C16 C 0.5108(12) 0.7237(8) -0.0405(6) 0.0324(18) Uani 1 1 d . . .
C17 C 0.4196(10) 0.6376(7) 0.0058(6) 0.0326(19) Uani 1 1 d . . .
C21 C 0.7881(16) 0.4799(11) 0.0874(9) 0.034(3) Uani 1 1 d . . .
H21A H 0.8629 0.4201 0.0741 0.041 Uiso 1 1 calc R . .
H21B H 0.7116 0.4980 0.0314 0.041 Uiso 1 1 calc R . .
C22 C 0.6854(14) 0.4386(7) 0.1595(5) 0.030(2) Uani 1 1 d . . .
C23 C 0.6325(11) 0.3281(7) 0.1641(7) 0.043(2) Uani 1 1 d . . .
H23A H 0.6665 0.2727 0.1267 0.051 Uiso 1 1 calc R . .
C24 C 0.5260(13) 0.3022(7) 0.2270(7) 0.048(3) Uani 1 1 d . . .
H24A H 0.4849 0.2294 0.2314 0.058 Uiso 1 1 calc R . .
C25 C 0.4832(12) 0.3883(8) 0.2828(6) 0.041(2) Uani 1 1 d . . .
H25A H 0.4143 0.3729 0.3259 0.050 Uiso 1 1 calc R . .
C26 C 0.5434(15) 0.4978(12) 0.2743(8) 0.030(3) Uani 1 1 d . . .
C27 C 0.4980(11) 0.5995(9) 0.3260(6) 0.032(2) Uani 1 1 d . . .
C31 C 0.9419(13) 0.7364(8) 0.3820(6) 0.035(2) Uani 1 1 d . . .
H31A H 0.8740 0.6781 0.4041 0.041 Uiso 1 1 calc R . .
H31B H 1.0497 0.7400 0.4232 0.041 Uiso 1 1 calc R . .
C32 C 0.8546(10) 0.8458(7) 0.3825(6) 0.0314(19) Uani 1 1 d . . .
C33 C 0.8748(11) 0.9182(7) 0.4543(5) 0.035(2) Uani 1 1 d . . .
H33A H 0.9520 0.9022 0.5069 0.042 Uiso 1 1 calc R . .
C34 C 0.7804(12) 1.0154(8) 0.4486(6) 0.044(2) Uani 1 1 d . . .
H34A H 0.7957 1.0669 0.4966 0.053 Uiso 1 1 calc R . .
C35 C 0.6620(11) 1.0363(7) 0.3708(6) 0.038(2) Uani 1 1 d . . .
H35A H 0.5946 1.1006 0.3664 0.046 Uiso 1 1 calc R . .
C36 C 0.6465(10) 0.9592(6) 0.2995(5) 0.0288(18) Uani 1 1 d . . .
C37 C 0.5164(10) 0.9658(7) 0.2147(5) 0.0294(18) Uani 1 1 d . . .
O1 O 0.3574(13) 0.8211(9) 0.4748(8) 0.127(5) Uani 1 1 d . . .
O2 O 0.7058(10) 0.6268(6) 0.5420(5) 0.065(2) Uani 1 1 d . . .
O3 O 0.6364(8) 0.8384(7) 0.6166(4) 0.0612(19) Uani 1 1 d . . .

loop_
_atom_site_aniso_label
_atom_site_aniso_U_11
_atom_site_aniso_U_22
_atom_site_aniso_U_33
_atom_site_aniso_U_23
_atom_site_aniso_U_13
_atom_site_aniso_U_12
Lu 0.02017(12) 0.02224(12) 0.02060(12) 0.0004(4) 0.00355(9) 0.0002(4)
O11 0.029(3) 0.046(4) 0.025(3) 0.003(3) -0.002(3) -0.008(3)
O12 0.047(4) 0.070(5) 0.056(5) -0.015(4) -0.003(4) -0.027(4)
O21 0.043(3) 0.035(4) 0.034(3) -0.003(3) 0.016(3) -0.004(3)
O22 0.039(4) 0.063(4) 0.035(3) 0.012(3) 0.018(3) 0.000(3)
O31 0.036(3) 0.032(3) 0.023(3) 0.001(2) -0.007(2) 0.012(2)
O32 0.045(4) 0.022(3) 0.058(4) -0.005(3) -0.011(3) 0.014(3)
N1 0.021(3) 0.026(3) 0.036(4) 0.002(3) 0.007(3) -0.002(3)
N2 0.027(4) 0.031(4) 0.026(4) -0.002(3) 0.007(3) -0.005(3)
N3 0.029(4) 0.031(4) 0.029(4) -0.001(3) 0.002(3) -0.004(3)
N11 0.028(3) 0.034(4) 0.023(3) 0.004(3) 0.005(3) -0.002(3)
N21 0.031(4) 0.033(4) 0.028(4) 0.001(3) 0.002(3) 0.006(3)
N31 0.024(3) 0.032(4) 0.023(3) 0.001(3) 0.004(3) -0.002(3)
C1 0.034(5) 0.038(6) 0.037(5) 0.006(4) 0.017(4) 0.003(3)
C2 0.034(5) 0.046(6) 0.027(5) 0.004(4) 0.016(4) 0.009(4)
C3 0.029(5) 0.042(5) 0.046(6) -0.001(4) 0.013(4) 0.005(4)
C4 0.023(4) 0.039(5) 0.030(4) 0.005(4) 0.001(3) 0.006(4)
C5 0.028(4) 0.034(5) 0.048(5) -0.003(4) 0.007(4) -0.011(4)
C6 0.027(4) 0.036(5) 0.035(5) 0.004(4) 0.005(4) -0.004(4)
C11 0.033(5) 0.036(5) 0.031(5) 0.011(4) 0.004(4) 0.004(4)
C12 0.032(4) 0.033(5) 0.027(4) 0.007(3) 0.006(4) 0.005(4)
C13 0.042(5) 0.050(6) 0.034(5) 0.009(4) 0.005(4) 0.006(4)
C14 0.068(7) 0.075(7) 0.020(5) 0.009(5) 0.013(5) 0.001(6)
C15 0.053(6) 0.069(8) 0.016(4) -0.011(4) -0.009(4) 0.010(5)
C16 0.032(5) 0.036(5) 0.026(4) -0.007(4) -0.006(4) 0.001(5)
C17 0.026(4) 0.036(5) 0.032(5) -0.007(4) -0.006(4) 0.002(4)
C21 0.039(7) 0.025(5) 0.040(7) -0.011(5) 0.012(5) 0.002(5)
C22 0.031(4) 0.030(4) 0.026(6) 0.005(3) -0.008(5) 0.003(4)
C23 0.060(8) 0.024(4) 0.039(6) 0.007(4) -0.006(5) -0.002(4)
C24 0.062(6) 0.029(5) 0.045(6) 0.008(4) -0.016(5) -0.020(4)
C25 0.048(6) 0.044(5) 0.029(5) 0.013(4) -0.005(4) -0.013(4)
C26 0.022(5) 0.045(7) 0.018(5) 0.001(5) -0.009(4) -0.006(5)
C27 0.025(5) 0.046(6) 0.026(5) 0.003(4) 0.005(4) -0.001(4)
C31 0.028(5) 0.044(6) 0.031(5) 0.002(4) 0.003(4) -0.001(4)
C32 0.029(4) 0.031(5) 0.034(5) 0.002(4) 0.004(4) -0.002(4)
C33 0.039(5) 0.045(6) 0.020(4) -0.007(4) 0.003(4) -0.009(4)
C34 0.056(6) 0.047(6) 0.029(5) -0.019(4) 0.003(4) -0.002(5)
C35 0.049(5) 0.029(5) 0.037(5) -0.010(4) 0.007(4) 0.003(4)
C36 0.034(5) 0.023(4) 0.030(4) -0.001(3) 0.004(4) -0.003(4)
C37 0.039(5) 0.021(4) 0.028(4) 0.004(3) 0.004(4) 0.002(4)
O1 0.091(7) 0.106(7) 0.153(10) -0.070(7) -0.067(7) 0.038(6)
O2 0.076(5) 0.061(5) 0.056(5) -0.010(4) 0.011(4) -0.018(4)
O3 0.048(4) 0.091(6) 0.042(4) -0.011(4) 0.000(3) -0.008(4)

loop_
_atom_type_symbol
_atom_type_description
_atom_type_scat_dispersion_real
_atom_type_scat_dispersion_imag
_atom_type_scat_source
C C 0.0033 0.0016 'International Tables Vol C Tables 4.2.6.8 and 6.1.1.4'
H H 0.0000 0.0000 'International Tables Vol C Tables 4.2.6.8 and 6.1.1.4'
N N 0.0061 0.0033 'International Tables Vol C Tables 4.2.6.8 and 6.1.1.4'
O O 0.0106 0.0060 'International Tables Vol C Tables 4.2.6.8 and 6.1.1.4'
Lu Lu -0.4720 5.8584 'International Tables Vol C Tables 4.2.6.8 and 6.1.1.4'

loop_
_geom_angle_atom_site_label_1
_geom_angle_atom_site_label_2
_geom_angle_atom_site_label_3
_geom_angle
_geom_angle_site_symmetry_1
_geom_angle_site_symmetry_3
_geom_angle_publ_flag
O21 Lu O31 83.2(2) . . ?
O21 Lu O11 83.2(2) . . ?
O31 Lu O11 83.0(2) . . ?
O21 Lu N11 139.7(2) . . ?
O31 Lu N11 69.6(2) . . ?
O11 Lu N11 64.9(2) . . ?
O21 Lu N21 66.2(2) . . ?
O31 Lu N21 138.3(2) . . ?
O11 Lu N21 66.6(2) . . ?
N11 Lu N21 117.0(2) . . ?
O21 Lu N31 66.9(2) . . ?
O31 Lu N31 64.84(19) . . ?
O11 Lu N31 137.6(2) . . ?
N11 Lu N31 121.7(2) . . ?
N21 Lu N31 121.1(2) . . ?
O21 Lu N3 91.6(2) . . ?
O31 Lu N3 124.9(2) . . ?
O11 Lu N3 151.0(3) . . ?
N11 Lu N3 128.3(2) . . ?
N21 Lu N3 85.1(2) . . ?
N31 Lu N3 62.8(2) . . ?
O21 Lu N1 149.7(2) . . ?
O31 Lu N1 91.3(2) . . ?
O11 Lu N1 125.8(2) . . ?
N11 Lu N1 62.7(2) . . ?
N21 Lu N1 129.3(2) . . ?
N31 Lu N1 83.7(2) . . ?
N3 Lu N1 67.3(2) . . ?
O21 Lu N2 126.0(2) . . ?
O31 Lu N2 149.82(19) . . ?
O11 Lu N2 92.4(2) . . ?
N11 Lu N2 81.4(2) . . ?
N21 Lu N2 62.9(2) . . ?
N31 Lu N2 129.3(2) . . ?
N3 Lu N2 67.8(2) . . ?
N1 Lu N2 67.3(2) . . ?
C17 O11 Lu 124.7(5) . . ?
C27 O21 Lu 126.1(6) . . ?
C37 O31 Lu 127.3(5) . . ?
C11 N1 C6 110.9(6) . . ?
C11 N1 C1 107.9(6) . . ?
C6 N1 C1 109.2(6) . . ?
C11 N1 Lu 106.2(4) . . ?
C6 N1 Lu 107.8(4) . . ?
C1 N1 Lu 114.8(5) . . ?
C21 N2 C2 109.5(8) . . ?
C21 N2 C3 109.4(8) . . ?
C2 N2 C3 110.2(6) . . ?
C21 N2 Lu 106.8(6) . . ?
C2 N2 Lu 107.5(5) . . ?
C3 N2 Lu 113.4(4) . . ?
C4 N3 C31 109.7(6) . . ?
C4 N3 C5 111.6(6) . . ?
C31 N3 C5 107.7(7) . . ?
C4 N3 Lu 106.0(5) . . ?
C31 N3 Lu 107.6(5) . . ?
C5 N3 Lu 114.1(5) . . ?
C12 N11 C16 120.0(7) . . ?
C12 N11 Lu 122.6(5) . . ?
C16 N11 Lu 117.4(6) . . ?
C22 N21 C26 119.5(8) . . ?
C22 N21 Lu 121.9(5) . . ?
C26 N21 Lu 115.7(7) . . ?
C36 N31 C32 119.3(7) . . ?
C36 N31 Lu 118.2(5) . . ?
C32 N31 Lu 121.8(5) . . ?
N1 C1 C2 115.1(7) . . ?
N2 C2 C1 112.0(7) . . ?
N2 C3 C4 113.9(6) . . ?
N3 C4 C3 112.5(7) . . ?
N3 C5 C6 114.3(7) . . ?
N1 C6 C5 111.0(7) . . ?
N1 C11 C12 108.7(7) . . ?
N11 C12 C13 122.1(8) . . ?
N11 C12 C11 113.2(7) . . ?
C13 C12 C11 124.7(8) . . ?
C14 C13 C12 119.3(9) . . ?
C13 C14 C15 119.2(8) . . ?
C16 C15 C14 119.1(9) . . ?
N11 C16 C15 120.2(9) . . ?
N11 C16 C17 114.3(7) . . ?
C15 C16 C17 125.4(8) . . ?
O12 C17 O11 124.6(9) . . ?
O12 C17 C16 120.2(8) . . ?
O11 C17 C16 115.1(7) . . ?
N2 C21 C22 111.2(9) . . ?
N21 C22 C23 123.6(9) . . ?
N21 C22 C21 113.6(8) . . ?
C23 C22 C21 122.8(9) . . ?
C22 C23 C24 117.8(9) . . ?
C25 C24 C23 118.3(8) . . ?
C26 C25 C24 120.3(9) . . ?
N21 C26 C25 120.4(11) . . ?
N21 C26 C27 114.1(11) . . ?
C25 C26 C27 125.5(10) . . ?
O22 C27 O21 124.9(9) . . ?
O22 C27 C26 118.7(9) . . ?
O21 C27 C26 116.4(8) . . ?
C32 C31 N3 111.4(7) . . ?
N31 C32 C33 121.9(8) . . ?
N31 C32 C31 113.6(7) . . ?
C33 C32 C31 124.5(8) . . ?
C32 C33 C34 119.4(8) . . ?
C33 C34 C35 119.5(8) . . ?
C34 C35 C36 118.5(8) . . ?
N31 C36 C35 121.3(8) . . ?
N31 C36 C37 114.1(7) . . ?
C35 C36 C37 124.5(8) . . ?
O32 C37 O31 124.7(8) . . ?
O32 C37 C36 120.0(7) . . ?
O31 C37 C36 115.2(7) . . ?

loop_
_geom_bond_atom_site_label_1
_geom_bond_atom_site_label_2
_geom_bond_distance
_geom_bond_site_symmetry_2
_geom_bond_publ_flag
Lu O21 2.293(5) . ?
Lu O31 2.311(5) . ?
Lu O11 2.322(6) . ?
Lu N11 2.490(6) . ?
Lu N21 2.495(7) . ?
Lu N31 2.498(6) . ?
Lu N3 2.603(7) . ?
Lu N1 2.609(6) . ?
Lu N2 2.628(6) . ?
O11 C17 1.261(10) . ?
O12 C17 1.253(10) . ?
O21 C27 1.242(11) . ?
O22 C27 1.253(10) . ?
O31 C37 1.270(9) . ?
O32 C37 1.229(9) . ?
N1 C11 1.470(10) . ?
N1 C6 1.481(10) . ?
N1 C1 1.489(10) . ?
N2 C21 1.476(13) . ?
N2 C2 1.502(10) . ?
N2 C3 1.505(10) . ?
N3 C4 1.493(10) . ?
N3 C31 1.466(11) . ?
N3 C5 1.510(10) . ?
N11 C12 1.323(10) . ?
N11 C16 1.337(11) . ?
N21 C22 1.335(9) . ?
N21 C26 1.341(13) . ?
N31 C36 1.340(10) . ?
N31 C32 1.355(10) . ?
C1 C2 1.507(13) . ?
C3 C4 1.525(11) . ?
C5 C6 1.522(11) . ?
C11 C12 1.501(12) . ?
C12 C13 1.390(11) . ?
C13 C14 1.346(13) . ?
C14 C15 1.391(14) . ?
C15 C16 1.401(12) . ?
C16 C17 1.488(13) . ?
C21 C22 1.534(15) . ?
C22 C23 1.383(12) . ?
C23 C24 1.400(14) . ?
C24 C25 1.393(13) . ?
C25 C26 1.398(16) . ?
C26 C27 1.505(16) . ?
C31 C32 1.474(13) . ?
C32 C33 1.356(11) . ?
C33 C34 1.373(12) . ?
C34 C35 1.387(12) . ?
C35 C36 1.387(11) . ?
C36 C37 1.494(11) . ?
